data_4326336
loop_
_publ_author_name
'Sabuj Kundu'
'William W. Brennessel'
'William D. Jones'

_publ_contact_author_address 'Department of Chemistry, University of Rochester, Rochester, New York 14627'
_publ_contact_author_email jones@chem.rochester.edu
_publ_contact_author_name 'William D. Jones'
_publ_section_title
;
 Synthesis and Reactivity of New Ni, Pd, and Pt
 2,6-Bis(di-tert-butylphosphinito)pyridine Pincer Complexes
;
_journal_name_full 'Inorganic Chemistry'
_journal_page_first 9443
_journal_page_last 9453
_journal_paper_doi 10.1021/ic201102v
_journal_volume 50
_journal_year 2011
_chemical_formula_moiety 'C21 H40 Cl N Ni O2 P2'
_chemical_formula_sum 'C21 H40 Cl N Ni O2 P2'
_chemical_formula_weight 494.64
_chemical_name_common jonsk03_4a
_chemical_name_systematic
; 
 (H-PONOP)NiCl 
;
_space_group_IT_number 2
_symmetry_cell_setting triclinic
_symmetry_space_group_name_Hall '-P 1'
_symmetry_space_group_name_H-M 'P -1'
_atom_sites_solution_hydrogens geom
_atom_sites_solution_primary direct
_atom_sites_solution_secondary difmap
_audit_creation_method SHELXL-97
_cell_angle_alpha 99.784(4)
_cell_angle_beta 95.584(4)
_cell_angle_gamma 103.959(4)
_cell_formula_units_Z 2
_cell_length_a 8.3879(16)
_cell_length_b 11.824(2)
_cell_length_c 13.358(3)
_cell_measurement_reflns_used 4068
_cell_measurement_temperature 173.0(5)
_cell_measurement_theta_max 32.26
_cell_measurement_theta_min 2.53
_cell_volume 1253.7(4)
_computing_cell_refinement 'SAINT (Bruker, 2009)'
_computing_data_collection 'APEX2 (Bruker, 2009)'
_computing_data_reduction 'SAINT (Bruker, 2009)'
_computing_molecular_graphics 'SHELXTL (Sheldrick, 2008)'
_computing_publication_material 'SHELXTL (Sheldrick, 2008)'
_computing_structure_refinement 'SHELXL-97 (Sheldrick, 2008)'
_computing_structure_solution 'SIR97 (Altomare et al., 1999)'
_diffrn_ambient_temperature 173.0(5)
_diffrn_measured_fraction_theta_full 0.995
_diffrn_measured_fraction_theta_max 0.995
_diffrn_measurement_device_type 'Bruker SMART APEX II CCD Platform'
_diffrn_measurement_method 'area detector, \w scans per \f'
_diffrn_radiation_monochromator graphite
_diffrn_radiation_source 'fine-focus sealed tube'
_diffrn_radiation_type MoK\a
_diffrn_radiation_wavelength 0.71073
_diffrn_reflns_av_R_equivalents 0.0645
_diffrn_reflns_av_sigmaI/netI 0.0609
_diffrn_reflns_limit_h_max 12
_diffrn_reflns_limit_h_min -12
_diffrn_reflns_limit_k_max 18
_diffrn_reflns_limit_k_min -18
_diffrn_reflns_limit_l_max 20
_diffrn_reflns_limit_l_min -20
_diffrn_reflns_number 36714
_diffrn_reflns_theta_full 33.14
_diffrn_reflns_theta_max 33.14
_diffrn_reflns_theta_min 1.81
_diffrn_standards_number 0
_exptl_absorpt_coefficient_mu 1.024
_exptl_absorpt_correction_T_max 0.9506
_exptl_absorpt_correction_T_min 0.7487
_exptl_absorpt_correction_type multi-scan
_exptl_absorpt_process_details 'SADABS (Sheldrick, 2008)'
_exptl_crystal_colour yellow-orange
_exptl_crystal_density_diffrn 1.310
_exptl_crystal_description needle
_exptl_crystal_F_000 528
_exptl_crystal_size_max 0.30
_exptl_crystal_size_mid 0.08
_exptl_crystal_size_min 0.05
_refine_diff_density_max 1.235
_refine_diff_density_min -0.827
_refine_diff_density_rms 0.081
_refine_ls_extinction_method none
_refine_ls_goodness_of_fit_ref 1.013
_refine_ls_hydrogen_treatment constr
_refine_ls_matrix_type full
_refine_ls_number_parameters 296
_refine_ls_number_reflns 9521
_refine_ls_number_restraints 24
_refine_ls_restrained_S_all 1.013
_refine_ls_R_factor_all 0.0873
_refine_ls_R_factor_gt 0.0482
_refine_ls_shift/su_max 0.001
_refine_ls_shift/su_mean 0.000
_refine_ls_structure_factor_coef Fsqd
_refine_ls_weighting_details 'calc w=1/[\s^2^(Fo^2^)+(0.0502P)^2^+0.3455P] where P=(Fo^2^+2Fc^2^)/3'
_refine_ls_weighting_scheme calc
_refine_ls_wR_factor_gt 0.1048
_refine_ls_wR_factor_ref 0.1205
_reflns_number_gt 6301
_reflns_number_total 9521
_reflns_threshold_expression >2sigma(I)
_cod_data_source_file ic201102v_si_002_05.cif
_cod_data_source_block jonsk03_4a
_cod_original_cell_volume 1253.6(4)
_cod_database_code 4326336

loop_
_symmetry_equiv_pos_as_xyz
'x, y, z'
'-x, -y, -z'

loop_
_atom_site_label
_atom_site_type_symbol
_atom_site_fract_x
_atom_site_fract_y
_atom_site_fract_z
_atom_site_U_iso_or_equiv
_atom_site_adp_type
_atom_site_occupancy
_atom_site_symmetry_multiplicity
_atom_site_calc_flag
_atom_site_refinement_flags
_atom_site_disorder_assembly
_atom_site_disorder_group
Ni1 Ni 0.02506(3) 0.22456(2) 0.76483(2) 0.02555(8) Uani 1 1 d . . .
Cl1 Cl 0.17243(10) 0.21214(6) 0.90387(6) 0.0594(2) Uani 1 1 d . . .
P1 P 0.18086(6) 0.39448(5) 0.74467(4) 0.02400(11) Uani 1 1 d . . .
P2 P -0.16206(6) 0.05449(4) 0.74789(4) 0.02215(11) Uani 1 1 d . A .
O1 O 0.08294(18) 0.41478(13) 0.63897(11) 0.0325(3) Uani 1 1 d . . .
O2 O -0.28629(18) 0.05396(13) 0.64405(11) 0.0291(3) Uani 1 1 d . . .
N1 N -0.1022(2) 0.23564(15) 0.64405(13) 0.0270(4) Uani 1 1 d . . .
C1 C -0.0601(2) 0.32867(17) 0.59356(15) 0.0247(4) Uani 1 1 d . . .
C2 C -0.1433(3) 0.34171(19) 0.50794(16) 0.0307(5) Uani 1 1 d . . .
H2 H -0.1034 0.4099 0.4796 0.037 Uiso 1 1 calc R . .
C3 C -0.2971(3) 0.2515(2) 0.45636(17) 0.0346(5) Uani 1 1 d . . .
H3A H -0.3905 0.2891 0.4543 0.041 Uiso 1 1 calc R . .
H3B H -0.2835 0.2214 0.3847 0.041 Uiso 1 1 calc R . .
C4 C -0.3370(3) 0.15063(18) 0.50982(15) 0.0274(4) Uani 1 1 d . . .
H4 H -0.4313 0.0858 0.4825 0.033 Uiso 1 1 calc R . .
C5 C -0.2428(2) 0.14901(17) 0.59585(15) 0.0230(4) Uani 1 1 d . . .
C6 C 0.3856(3) 0.3917(2) 0.70496(18) 0.0345(5) Uani 1 1 d . . .
C7 C 0.3606(4) 0.2637(3) 0.6472(2) 0.0549(7) Uani 1 1 d . . .
H7A H 0.4629 0.2556 0.6205 0.082 Uiso 1 1 calc R . .
H7B H 0.2697 0.2447 0.5900 0.082 Uiso 1 1 calc R . .
H7C H 0.3331 0.2088 0.6941 0.082 Uiso 1 1 calc R . .
C8 C 0.5184(3) 0.4179(3) 0.7988(2) 0.0513(7) Uani 1 1 d . . .
H8A H 0.6202 0.4014 0.7771 0.077 Uiso 1 1 calc R . .
H8B H 0.4784 0.3674 0.8471 0.077 Uiso 1 1 calc R . .
H8C H 0.5417 0.5017 0.8325 0.077 Uiso 1 1 calc R . .
C9 C 0.4405(4) 0.4773(3) 0.6333(2) 0.0550(7) Uani 1 1 d . . .
H9A H 0.5443 0.4669 0.6103 0.082 Uiso 1 1 calc R . .
H9B H 0.4579 0.5594 0.6702 0.082 Uiso 1 1 calc R . .
H9C H 0.3544 0.4605 0.5737 0.082 Uiso 1 1 calc R . .
C10 C 0.1824(3) 0.5319(2) 0.83541(17) 0.0331(5) Uani 1 1 d . . .
C11 C -0.0013(4) 0.5290(3) 0.8369(3) 0.0606(8) Uani 1 1 d . . .
H11A H -0.0104 0.5960 0.8884 0.091 Uiso 1 1 calc R . .
H11B H -0.0601 0.4541 0.8542 0.091 Uiso 1 1 calc R . .
H11C H -0.0508 0.5350 0.7691 0.091 Uiso 1 1 calc R . .
C12 C 0.2596(5) 0.5295(3) 0.94293(19) 0.0610(9) Uani 1 1 d . . .
H12A H 0.2409 0.5947 0.9923 0.091 Uiso 1 1 calc R . .
H12B H 0.3792 0.5388 0.9445 0.091 Uiso 1 1 calc R . .
H12C H 0.2083 0.4534 0.9610 0.091 Uiso 1 1 calc R . .
C13 C 0.2686(4) 0.6464(2) 0.8033(2) 0.0459(6) Uani 1 1 d . . .
H13A H 0.2520 0.7148 0.8498 0.069 Uiso 1 1 calc R . .
H13B H 0.2216 0.6455 0.7330 0.069 Uiso 1 1 calc R . .
H13C H 0.3877 0.6526 0.8065 0.069 Uiso 1 1 calc R . .
C14 C -0.0987(3) -0.08440(19) 0.70732(17) 0.0311(4) Uani 1 1 d . . .
C15 C -0.0080(4) -0.0617(3) 0.6156(3) 0.0677(10) Uani 1 1 d . . .
H15A H 0.0295 -0.1317 0.5885 0.102 Uiso 1 1 calc R . .
H15B H 0.0882 0.0075 0.6377 0.102 Uiso 1 1 calc R . .
H15C H -0.0836 -0.0464 0.5619 0.102 Uiso 1 1 calc R . .
C16 C 0.0198(4) -0.1034(3) 0.7926(3) 0.0690(10) Uani 1 1 d . . .
H16A H 0.0716 -0.1657 0.7652 0.103 Uiso 1 1 calc R . .
H16B H -0.0418 -0.1274 0.8476 0.103 Uiso 1 1 calc R . .
H16C H 0.1060 -0.0291 0.8201 0.103 Uiso 1 1 calc R . .
C17 C -0.2426(3) -0.1949(2) 0.6707(2) 0.0479(6) Uani 1 1 d . . .
H17A H -0.2007 -0.2612 0.6395 0.072 Uiso 1 1 calc R . .
H17B H -0.3225 -0.1794 0.6197 0.072 Uiso 1 1 calc R . .
H17C H -0.2973 -0.2155 0.7291 0.072 Uiso 1 1 calc R . .
C18 C -0.3093(3) 0.0429(2) 0.84262(16) 0.0304(4) Uani 1 1 d D . .
C19 C -0.3212(10) 0.1678(5) 0.8835(7) 0.0524(17) Uani 0.676(17) 1 d PDU A 1
H19A H -0.3577 0.2021 0.8264 0.079 Uiso 0.676(17) 1 calc PR A 1
H19B H -0.2121 0.2170 0.9183 0.079 Uiso 0.676(17) 1 calc PR A 1
H19C H -0.4014 0.1651 0.9323 0.079 Uiso 0.676(17) 1 calc PR A 1
C20 C -0.2430(8) -0.0105(9) 0.9312(5) 0.0487(15) Uani 0.676(17) 1 d PDU A 1
H20A H -0.3119 -0.0054 0.9861 0.073 Uiso 0.676(17) 1 calc PR A 1
H20B H -0.1281 0.0341 0.9581 0.073 Uiso 0.676(17) 1 calc PR A 1
H20C H -0.2473 -0.0940 0.9053 0.073 Uiso 0.676(17) 1 calc PR A 1
C21 C -0.4840(9) -0.0345(7) 0.7956(7) 0.0401(14) Uani 0.676(17) 1 d PDU A 1
H21A H -0.4796 -0.1167 0.7720 0.060 Uiso 0.676(17) 1 calc PR A 1
H21B H -0.5251 -0.0039 0.7372 0.060 Uiso 0.676(17) 1 calc PR A 1
H21C H -0.5588 -0.0322 0.8474 0.060 Uiso 0.676(17) 1 calc PR A 1
C19' C -0.359(2) 0.1633(11) 0.8416(12) 0.048(3) Uani 0.324(17) 1 d PDU A 5
H19D H -0.4130 0.1619 0.7727 0.072 Uiso 0.324(17) 1 calc PR A 5
H19E H -0.2592 0.2301 0.8601 0.072 Uiso 0.324(17) 1 calc PR A 5
H19F H -0.4359 0.1727 0.8912 0.072 Uiso 0.324(17) 1 calc PR A 5
C20' C -0.2190(15) 0.057(2) 0.9503(7) 0.049(4) Uani 0.324(17) 1 d PDU A 5
H20D H -0.2876 0.0812 1.0009 0.074 Uiso 0.324(17) 1 calc PR A 5
H20E H -0.1132 0.1180 0.9599 0.074 Uiso 0.324(17) 1 calc PR A 5
H20F H -0.1979 -0.0188 0.9594 0.074 Uiso 0.324(17) 1 calc PR A 5
C21' C -0.461(2) -0.0603(14) 0.8124(19) 0.057(5) Uani 0.324(17) 1 d PDU A 5
H21D H -0.5461 -0.0463 0.8545 0.085 Uiso 0.324(17) 1 calc PR A 5
H21E H -0.4319 -0.1333 0.8230 0.085 Uiso 0.324(17) 1 calc PR A 5
H21F H -0.5035 -0.0686 0.7398 0.085 Uiso 0.324(17) 1 calc PR A 5

loop_
_atom_site_aniso_label
_atom_site_aniso_U_11
_atom_site_aniso_U_22
_atom_site_aniso_U_33
_atom_site_aniso_U_23
_atom_site_aniso_U_13
_atom_site_aniso_U_12
Ni1 0.02541(14) 0.02194(13) 0.02724(14) 0.00854(10) -0.00083(10) 0.00163(10)
Cl1 0.0630(4) 0.0437(4) 0.0602(4) 0.0250(3) -0.0238(3) -0.0042(3)
P1 0.0230(2) 0.0230(2) 0.0237(2) 0.00674(19) -0.00035(19) 0.00171(19)
P2 0.0245(2) 0.0195(2) 0.0216(2) 0.00561(18) 0.00167(18) 0.00383(19)
O1 0.0303(8) 0.0282(8) 0.0319(8) 0.0151(6) -0.0089(6) -0.0069(6)
O2 0.0309(8) 0.0245(7) 0.0267(7) 0.0110(6) -0.0042(6) -0.0035(6)
N1 0.0265(8) 0.0248(8) 0.0252(8) 0.0115(7) -0.0052(7) -0.0028(7)
C1 0.0246(9) 0.0220(9) 0.0251(9) 0.0065(7) 0.0005(7) 0.0016(7)
C2 0.0317(11) 0.0263(10) 0.0289(10) 0.0121(8) -0.0065(8) -0.0022(8)
C3 0.0328(11) 0.0317(11) 0.0336(11) 0.0125(9) -0.0056(9) -0.0023(9)
C4 0.0269(10) 0.0256(10) 0.0254(9) 0.0071(8) -0.0031(8) 0.0000(8)
C5 0.0235(9) 0.0211(8) 0.0240(9) 0.0068(7) 0.0039(7) 0.0033(7)
C6 0.0269(11) 0.0382(12) 0.0383(12) 0.0095(10) 0.0070(9) 0.0059(9)
C7 0.0523(17) 0.0521(17) 0.0591(18) -0.0016(14) 0.0217(14) 0.0149(14)
C8 0.0285(12) 0.0589(18) 0.0641(18) 0.0149(15) -0.0046(12) 0.0100(12)
C9 0.0446(16) 0.067(2) 0.0609(18) 0.0301(16) 0.0235(14) 0.0107(14)
C10 0.0413(12) 0.0268(10) 0.0300(10) 0.0046(8) 0.0052(9) 0.0071(9)
C11 0.0496(17) 0.0479(17) 0.087(2) 0.0047(16) 0.0274(16) 0.0175(14)
C12 0.110(3) 0.0435(15) 0.0276(12) 0.0002(11) 0.0005(14) 0.0254(17)
C13 0.0549(16) 0.0277(12) 0.0510(15) 0.0086(11) 0.0046(13) 0.0037(11)
C14 0.0337(11) 0.0248(10) 0.0353(11) 0.0032(9) 0.0057(9) 0.0104(9)
C15 0.082(2) 0.0427(16) 0.082(2) 0.0007(15) 0.053(2) 0.0149(16)
C16 0.072(2) 0.0486(17) 0.083(2) -0.0071(16) -0.0267(18) 0.0385(17)
C17 0.0523(16) 0.0259(11) 0.0587(17) -0.0011(11) 0.0031(13) 0.0062(11)
C18 0.0313(11) 0.0355(11) 0.0256(10) 0.0065(9) 0.0079(8) 0.0092(9)
C19 0.058(4) 0.045(3) 0.052(4) -0.007(3) 0.025(3) 0.013(2)
C20 0.057(3) 0.071(4) 0.025(2) 0.022(3) 0.0099(19) 0.018(3)
C21 0.034(2) 0.045(3) 0.041(3) 0.013(2) 0.0127(19) 0.004(2)
C19' 0.063(7) 0.051(6) 0.037(6) 0.000(5) 0.017(6) 0.031(5)
C20' 0.048(6) 0.080(10) 0.028(4) 0.014(5) 0.016(4) 0.026(6)
C21' 0.055(9) 0.042(7) 0.069(12) 0.010(6) 0.038(7) -0.006(6)

loop_
_atom_type_symbol
_atom_type_description
_atom_type_scat_dispersion_real
_atom_type_scat_dispersion_imag
_atom_type_scat_source
C C 0.0033 0.0016 'International Tables Vol C Tables 4.2.6.8 and 6.1.1.4'
H H 0.0000 0.0000 'International Tables Vol C Tables 4.2.6.8 and 6.1.1.4'
N N 0.0061 0.0033 'International Tables Vol C Tables 4.2.6.8 and 6.1.1.4'
O O 0.0106 0.0060 'International Tables Vol C Tables 4.2.6.8 and 6.1.1.4'
P P 0.1023 0.0942 'International Tables Vol C Tables 4.2.6.8 and 6.1.1.4'
Cl Cl 0.1484 0.1585 'International Tables Vol C Tables 4.2.6.8 and 6.1.1.4'
Ni Ni 0.3393 1.1124 'International Tables Vol C Tables 4.2.6.8 and 6.1.1.4'

loop_
_geom_angle_atom_site_label_1
_geom_angle_atom_site_label_2
_geom_angle_atom_site_label_3
_geom_angle
N1 Ni1 Cl1 179.81(6)
N1 Ni1 P1 82.88(5)
Cl1 Ni1 P1 96.95(3)
N1 Ni1 P2 83.17(5)
Cl1 Ni1 P2 97.00(3)
P1 Ni1 P2 165.92(2)
O1 P1 C10 100.80(9)
O1 P1 C6 100.73(10)
C10 P1 C6 114.02(11)
O1 P1 Ni1 102.20(5)
C10 P1 Ni1 118.63(8)
C6 P1 Ni1 116.20(8)
O2 P2 C18 100.82(9)
O2 P2 C14 100.82(9)
C18 P2 C14 113.64(10)
O2 P2 Ni1 101.88(5)
C18 P2 Ni1 117.43(8)
C14 P2 Ni1 117.92(8)
C1 O1 P1 117.04(12)
C5 O2 P2 117.08(12)
C5 N1 C1 113.59(16)
C5 N1 Ni1 123.04(13)
C1 N1 Ni1 123.32(13)
C2 C1 N1 126.47(19)
C2 C1 O1 118.98(17)
N1 C1 O1 114.55(16)
C1 C2 C3 120.90(19)
C1 C2 H2 119.6
C3 C2 H2 119.6
C4 C3 C2 111.77(17)
C4 C3 H3A 109.3
C2 C3 H3A 109.3
C4 C3 H3B 109.3
C2 C3 H3B 109.3
H3A C3 H3B 107.9
C5 C4 C3 121.17(19)
C5 C4 H4 119.4
C3 C4 H4 119.4
C4 C5 N1 126.05(18)
C4 C5 O2 119.16(18)
N1 C5 O2 114.78(16)
C8 C6 C9 109.9(2)
C8 C6 C7 109.3(2)
C9 C6 C7 109.1(2)
C8 C6 P1 110.69(17)
C9 C6 P1 113.27(17)
C7 C6 P1 104.30(17)
C6 C7 H7A 109.5
C6 C7 H7B 109.5
H7A C7 H7B 109.5
C6 C7 H7C 109.5
H7A C7 H7C 109.5
H7B C7 H7C 109.5
C6 C8 H8A 109.5
C6 C8 H8B 109.5
H8A C8 H8B 109.5
C6 C8 H8C 109.5
H8A C8 H8C 109.5
H8B C8 H8C 109.5
C6 C9 H9A 109.5
C6 C9 H9B 109.5
H9A C9 H9B 109.5
C6 C9 H9C 109.5
H9A C9 H9C 109.5
H9B C9 H9C 109.5
C12 C10 C13 110.1(2)
C12 C10 C11 108.7(2)
C13 C10 C11 108.3(2)
C12 C10 P1 110.30(17)
C13 C10 P1 114.18(17)
C11 C10 P1 105.00(17)
C10 C11 H11A 109.5
C10 C11 H11B 109.5
H11A C11 H11B 109.5
C10 C11 H11C 109.5
H11A C11 H11C 109.5
H11B C11 H11C 109.5
C10 C12 H12A 109.5
C10 C12 H12B 109.5
H12A C12 H12B 109.5
C10 C12 H12C 109.5
H12A C12 H12C 109.5
H12B C12 H12C 109.5
C10 C13 H13A 109.5
C10 C13 H13B 109.5
H13A C13 H13B 109.5
C10 C13 H13C 109.5
H13A C13 H13C 109.5
H13B C13 H13C 109.5
C16 C14 C17 110.3(2)
C16 C14 C15 109.8(3)
C17 C14 C15 107.7(2)
C16 C14 P2 110.59(17)
C17 C14 P2 114.35(16)
C15 C14 P2 103.85(17)
C14 C15 H15A 109.5
C14 C15 H15B 109.5
H15A C15 H15B 109.5
C14 C15 H15C 109.5
H15A C15 H15C 109.5
H15B C15 H15C 109.5
C14 C16 H16A 109.5
C14 C16 H16B 109.5
H16A C16 H16B 109.5
C14 C16 H16C 109.5
H16A C16 H16C 109.5
H16B C16 H16C 109.5
C14 C17 H17A 109.5
C14 C17 H17B 109.5
H17A C17 H17B 109.5
C14 C17 H17C 109.5
H17A C17 H17C 109.5
H17B C17 H17C 109.5
C21' C18 C20' 114.8(8)
C19 C18 C21 108.4(5)
C19 C18 C20 110.2(3)
C21 C18 C20 108.7(4)
C21' C18 C19' 109.9(9)
C20' C18 C19' 105.2(6)
C21' C18 P2 115.2(10)
C19 C18 P2 107.0(3)
C20' C18 P2 111.1(4)
C21 C18 P2 112.9(4)
C20 C18 P2 109.7(3)
C19' C18 P2 99.0(6)
C18 C19 H19A 109.5
C18 C19 H19B 109.5
C18 C19 H19C 109.5
C18 C20 H20A 109.5
C18 C20 H20B 109.5
C18 C20 H20C 109.5
C18 C21 H21A 109.5
C18 C21 H21B 109.5
C18 C21 H21C 109.5
C18 C19' H19D 109.5
C18 C19' H19E 109.5
C18 C19' H19F 109.5
C18 C20' H20D 109.5
C18 C20' H20E 109.5
C18 C20' H20F 109.5
C18 C21' H21D 109.5
C18 C21' H21E 109.5
C18 C21' H21F 109.5

loop_
_geom_bond_atom_site_label_1
_geom_bond_atom_site_label_2
_geom_bond_distance
Ni1 N1 1.8876(16)
Ni1 Cl1 2.1755(7)
Ni1 P1 2.1914(6)
Ni1 P2 2.1936(6)
P1 O1 1.6463(14)
P1 C10 1.852(2)
P1 C6 1.852(2)
P2 O2 1.6500(14)
P2 C18 1.851(2)
P2 C14 1.857(2)
O1 C1 1.380(2)
O2 C5 1.380(2)
N1 C5 1.378(3)
N1 C1 1.379(2)
C1 C2 1.332(3)
C2 C3 1.479(3)
C2 H2 0.9500
C3 C4 1.479(3)
C3 H3A 0.9900
C3 H3B 0.9900
C4 C5 1.335(3)
C4 H4 0.9500
C6 C8 1.529(3)
C6 C9 1.530(3)
C6 C7 1.533(4)
C7 H7A 0.9800
C7 H7B 0.9800
C7 H7C 0.9800
C8 H8A 0.9800
C8 H8B 0.9800
C8 H8C 0.9800
C9 H9A 0.9800
C9 H9B 0.9800
C9 H9C 0.9800
C10 C12 1.525(3)
C10 C13 1.525(3)
C10 C11 1.535(4)
C11 H11A 0.9800
C11 H11B 0.9800
C11 H11C 0.9800
C12 H12A 0.9800
C12 H12B 0.9800
C12 H12C 0.9800
C13 H13A 0.9800
C13 H13B 0.9800
C13 H13C 0.9800
C14 C16 1.520(3)
C14 C17 1.520(3)
C14 C15 1.532(4)
C15 H15A 0.9800
C15 H15B 0.9800
C15 H15C 0.9800
C16 H16A 0.9800
C16 H16B 0.9800
C16 H16C 0.9800
C17 H17A 0.9800
C17 H17B 0.9800
C17 H17C 0.9800
C18 C21' 1.500(12)
C18 C19 1.516(6)
C18 C20' 1.521(9)
C18 C21 1.536(6)
C18 C20 1.549(5)
C18 C19' 1.580(10)
C19 H19A 0.9800
C19 H19B 0.9800
C19 H19C 0.9800
C20 H20A 0.9800
C20 H20B 0.9800
C20 H20C 0.9800
C21 H21A 0.9800
C21 H21B 0.9800
C21 H21C 0.9800
C19' H19D 0.9800
C19' H19E 0.9800
C19' H19F 0.9800
C20' H20D 0.9800
C20' H20E 0.9800
C20' H20F 0.9800
C21' H21D 0.9800
C21' H21E 0.9800
C21' H21F 0.9800

loop_
_geom_torsion_atom_site_label_1
_geom_torsion_atom_site_label_2
_geom_torsion_atom_site_label_3
_geom_torsion_atom_site_label_4
_geom_torsion
N1 Ni1 P1 O1 -0.50(9)
Cl1 Ni1 P1 O1 179.41(7)
P2 Ni1 P1 O1 7.18(13)
N1 Ni1 P1 C10 109.16(11)
Cl1 Ni1 P1 C10 -70.93(9)
P2 Ni1 P1 C10 116.84(12)
N1 Ni1 P1 C6 -109.09(10)
Cl1 Ni1 P1 C6 70.82(9)
P2 Ni1 P1 C6 -101.41(13)
N1 Ni1 P2 O2 -1.10(8)
Cl1 Ni1 P2 O2 178.99(6)
P1 Ni1 P2 O2 -8.78(13)
N1 Ni1 P2 C18 -110.09(10)
Cl1 Ni1 P2 C18 70.00(8)
P1 Ni1 P2 C18 -117.77(12)
N1 Ni1 P2 C14 108.08(10)
Cl1 Ni1 P2 C14 -71.83(9)
P1 Ni1 P2 C14 100.40(13)
C10 P1 O1 C1 -122.31(16)
C6 P1 O1 C1 120.44(16)
Ni1 P1 O1 C1 0.39(16)
C18 P2 O2 C5 123.53(15)
C14 P2 O2 C5 -119.59(15)
Ni1 P2 O2 C5 2.23(15)
Cl1 Ni1 N1 C5 151(35)
P1 Ni1 N1 C5 178.12(17)
P2 Ni1 N1 C5 0.00(16)
Cl1 Ni1 N1 C1 -27(23)
P1 Ni1 N1 C1 0.65(17)
P2 Ni1 N1 C1 -177.47(18)
C5 N1 C1 C2 1.9(3)
Ni1 N1 C1 C2 179.53(18)
C5 N1 C1 O1 -178.25(17)
Ni1 N1 C1 O1 -0.6(3)
P1 O1 C1 C2 179.92(17)
P1 O1 C1 N1 0.0(2)
N1 C1 C2 C3 -0.3(4)
O1 C1 C2 C3 179.8(2)
C1 C2 C3 C4 -1.6(3)
C2 C3 C4 C5 2.0(3)
C3 C4 C5 N1 -0.5(3)
C3 C4 C5 O2 178.9(2)
C1 N1 C5 C4 -1.4(3)
Ni1 N1 C5 C4 -179.12(17)
C1 N1 C5 O2 179.12(17)
Ni1 N1 C5 O2 1.4(3)
P2 O2 C5 C4 178.04(16)
P2 O2 C5 N1 -2.5(2)
O1 P1 C6 C8 159.82(17)
C10 P1 C6 C8 52.8(2)
Ni1 P1 C6 C8 -90.72(18)
O1 P1 C6 C9 35.8(2)
C10 P1 C6 C9 -71.2(2)
Ni1 P1 C6 C9 145.28(18)
O1 P1 C6 C7 -82.71(18)
C10 P1 C6 C7 170.24(17)
Ni1 P1 C6 C7 26.74(19)
O1 P1 C10 C12 176.5(2)
C6 P1 C10 C12 -76.5(2)
Ni1 P1 C10 C12 66.1(2)
O1 P1 C10 C13 -58.9(2)
C6 P1 C10 C13 48.1(2)
Ni1 P1 C10 C13 -169.32(15)
O1 P1 C10 C11 59.56(19)
C6 P1 C10 C11 166.58(18)
Ni1 P1 C10 C11 -50.87(19)
O2 P2 C14 C16 179.8(2)
C18 P2 C14 C16 -73.2(2)
Ni1 P2 C14 C16 70.0(2)
O2 P2 C14 C17 -54.98(19)
C18 P2 C14 C17 52.0(2)
Ni1 P2 C14 C17 -164.76(15)
O2 P2 C14 C15 62.1(2)
C18 P2 C14 C15 169.10(19)
Ni1 P2 C14 C15 -47.7(2)
O2 P2 C18 C21' 54.4(10)
C14 P2 C18 C21' -52.6(10)
Ni1 P2 C18 C21' 164.0(10)
O2 P2 C18 C19 -84.2(4)
C14 P2 C18 C19 168.8(4)
Ni1 P2 C18 C19 25.4(4)
O2 P2 C18 C20' -172.9(9)
C14 P2 C18 C20' 80.1(9)
Ni1 P2 C18 C20' -63.3(9)
O2 P2 C18 C21 34.9(4)
C14 P2 C18 C21 -72.1(4)
Ni1 P2 C18 C21 144.5(3)
O2 P2 C18 C20 156.2(4)
C14 P2 C18 C20 49.3(4)
Ni1 P2 C18 C20 -94.2(4)
O2 P2 C18 C19' -62.8(7)
C14 P2 C18 C19' -169.8(7)
Ni1 P2 C18 C19' 46.8(7)
